data_1503483
loop_
_publ_author_name
'Chiu, Melanie'
'Jaun, Bernhard'
'Beels, Marten T. R.'
'Biaggio, Ivan'
'Gisselbrecht, Jean-Paul'
'Boudon, Corinne'
'Schweizer, W. Bernd'
'Kivala, Milan'
'Diederich, Fran\,cois'

_publ_section_title
;
 N,N'-Dicyanoquinone diimide-derived donor-acceptor chromophores:
 conformational analysis and optoelectronic properties.
;
_journal_issue 1
_journal_name_full 'Organic letters'
_journal_page_first 54
_journal_page_last 57
_journal_paper_doi 10.1021/ol202815q
_journal_volume 14
_journal_year 2012
_chemical_compound_source 'LOC ETH Zurich'
_chemical_formula_moiety '2 (C24 H19 N5) , C7 H8 '
_chemical_formula_sum 'C55 H46 N10'
_chemical_formula_weight 847.043
_chemical_name_systematic
;
 ?
;
_space_group_IT_number 1
_symmetry_cell_setting triclinic
_symmetry_space_group_name_Hall 'P 1'
_symmetry_space_group_name_H-M 'P 1'
_atom_sites_solution_primary direct
_atom_sites_solution_secondary difmap
_cell_angle_alpha 89.683(8)
_cell_angle_beta 78.116(9)
_cell_angle_gamma 74.635(13)
_cell_formula_units_Z 1
_cell_length_a 7.2402(13)
_cell_length_b 11.587(2)
_cell_length_c 13.950(4)
_cell_measurement_reflns_used 17336
_cell_measurement_temperature 100
_cell_measurement_theta_max 21.967
_cell_measurement_theta_min 2.910
_cell_volume 1102.8(4)
_computing_cell_refinement 'HKL Scalepack (Otwinowski & Minor 1997)'
_computing_data_collection KappaCCD
_computing_data_reduction 'Denzo and Scalepak (Otwinowski & Minor, 1997)'
_computing_structure_refinement 'SHELXL-97 (Sheldrick, 2008)'
_computing_structure_solution 'SHELXS-97 (Sheldrick, 2008)'
_diffrn_ambient_temperature 100
_diffrn_measured_fraction_theta_full 0.980
_diffrn_measured_fraction_theta_max 0.980
_diffrn_measurement_device KappaCCD
_diffrn_measurement_method CCD
_diffrn_orient_matrix_type X=UH
_diffrn_orient_matrix_UB_11 -0.02586
_diffrn_orient_matrix_UB_12 0.10897
_diffrn_orient_matrix_UB_13 0.09455
_diffrn_orient_matrix_UB_21 -0.02161
_diffrn_orient_matrix_UB_22 0.03241
_diffrn_orient_matrix_UB_23 -0.08072
_diffrn_orient_matrix_UB_31 -0.06435
_diffrn_orient_matrix_UB_32 -0.03520
_diffrn_orient_matrix_UB_33 -0.00114
_diffrn_radiation_source 'fine-focus sealed tube'
_diffrn_radiation_type ' MoK\a'
_diffrn_radiation_wavelength_id all
_diffrn_reflns_av_R_equivalents 0.176
_diffrn_reflns_limit_h_max 7
_diffrn_reflns_limit_h_min -7
_diffrn_reflns_limit_k_max 12
_diffrn_reflns_limit_k_min -12
_diffrn_reflns_limit_l_max 14
_diffrn_reflns_limit_l_min -14
_diffrn_reflns_number 4418
_diffrn_reflns_theta_full 22.07
_diffrn_reflns_theta_max 22.07
_diffrn_reflns_theta_min 4.05
_exptl_absorpt_coefficient_mu 0.078
_exptl_absorpt_correction_type none
_exptl_crystal_colour 'dark blue'
_exptl_crystal_density_diffrn 1.276
_exptl_crystal_density_method 'not measured'
_exptl_crystal_description plate
_exptl_crystal_F_000 446.0
_exptl_crystal_size_max .225
_exptl_crystal_size_mid .06
_exptl_crystal_size_min .003
_refine_diff_density_max 0.437
_refine_diff_density_min -0.405
_refine_diff_density_rms 0.093
_refine_ls_abs_structure_details 'Flack H D (1983), Acta Cryst. A39, 876-881'
_refine_ls_abs_structure_Flack -2(10)
_refine_ls_extinction_method none
_refine_ls_goodness_of_fit_ref 1.267
_refine_ls_hydrogen_treatment constr
_refine_ls_matrix_type full
_refine_ls_number_parameters 261
_refine_ls_number_reflns 4418
_refine_ls_number_restraints 27
_refine_ls_restrained_S_all 1.267
_refine_ls_R_factor_all 0.2572
_refine_ls_R_factor_gt 0.1380
_refine_ls_shift/su_max 0.018
_refine_ls_shift/su_mean 0.004
_refine_ls_structure_factor_coef Fsqd
_refine_ls_weighting_details 'calc w=1/[\s^2^(Fo^2^)+ (0.1000P)^2^+0.0000P] where P=(Fo^2^+2Fc^2^)/3'
_refine_ls_weighting_scheme calc
_refine_ls_wR_factor_gt 0.2811
_refine_ls_wR_factor_ref 0.3595
_reflns_number_gt 2092
_reflns_number_total 4418
_reflns_threshold_expression >2sigma(I)
_cod_data_source_file ol202815q_si_002.cif
_cod_data_source_block 3d
_cod_depositor_comments
;
The following automatic conversions were performed:

'_symmetry_cell_setting' value 'Triclinic' changed to 'triclinic'
according to /home/saulius/struct/CIF-dictionaries/cif_core.dic
dictionary named 'cif_core.dic' version 2.4.1 from 2010-06-29.

Automatic conversion script
Id: cif_fix_values 1715 2011-07-08 13:25:40Z adriana 
;
_cod_original_cell_volume 1102.7(4)
_cod_original_sg_symbol_H-M 'P 1           '
_cod_original_formula_sum 'C55 H46 N10 '
_cod_database_code 1503483

loop_
_symmetry_equiv_pos_as_xyz
+X,+Y,+Z

loop_
_atom_site_label
_atom_site_type_symbol
_atom_site_fract_x
_atom_site_fract_y
_atom_site_fract_z
_atom_site_U_iso_or_equiv
_atom_site_adp_type
_atom_site_occupancy
_atom_site_symmetry_multiplicity
_atom_site_calc_flag
_atom_site_refinement_flags
N9 N -0.487(3) 1.5062(15) -0.1771(13) 0.030(5) Uiso 1 1 d .
N11 N -0.794(3) 1.6125(17) -0.0630(15) 0.041(5) Uiso 1 1 d .
N12 N -0.256(3) 1.2276(16) 0.2341(14) 0.037(5) Uiso 1 1 d .
N27 N -0.321(2) 2.0372(15) -0.0611(13) 0.028(4) Uiso 1 1 d .
N29 N -0.351(3) 2.1632(18) -0.2133(16) 0.051(6) Uiso 1 1 d .
N38 N 0.418(3) 0.8416(17) 0.3752(15) 0.039(5) Uiso 1 1 d .
N40 N 0.729(3) 0.7479(18) 0.2542(16) 0.052(6) Uiso 1 1 d .
N47 N 0.192(2) 1.1282(14) -0.0369(13) 0.021(4) Uiso 1 1 d .
N56 N 0.279(3) 0.3065(16) 0.2619(14) 0.037(5) Uiso 1 1 d .
N58 N 0.292(3) 0.1852(16) 0.4017(14) 0.033(5) Uiso 1 1 d .
C1 C -0.315(3) 1.4959(15) -0.1538(13) 0.017(5) Uiso 1 1 d .
C2 C -0.289(3) 1.5496(18) -0.0687(16) 0.024(5) Uiso 1 1 d .
C3 C -0.260(3) 1.4606(15) 0.0156(14) 0.021(5) Uiso 1 1 d .
C4 C -0.292(2) 1.3443(14) 0.0003(13) 0.014(4) Uiso 1 1 d .
C5 C -0.285(3) 1.2643(15) 0.0760(12) 0.017(5) Uiso 1 1 d .
C6 C -0.239(3) 1.3009(18) 0.1644(15) 0.028(5) Uiso 1 1 d .
C7 C -0.194(2) 1.4097(13) 0.1720(13) 0.011(4) Uiso 1 1 d .
C8 C -0.194(2) 1.4875(13) 0.1016(11) 0.006(4) Uiso 1 1 d .
C10 C -0.644(3) 1.5564(18) -0.1066(15) 0.024(5) Uiso 1 1 d .
C13 C -0.217(2) 1.2467(15) 0.3304(13) 0.008(4) Uiso 1 1 d .
C14 C -0.284(4) 1.104(2) 0.218(2) 0.061(8) Uiso 1 1 d .
C15 C -0.144(3) 1.434(2) -0.2276(18) 0.043(7) Uiso 1 1 d .
C16 C -0.157(3) 1.3785(16) -0.3170(13) 0.019(5) Uiso 1 1 d .
C17 C 0.012(4) 1.313(3) -0.380(2) 0.070(9) Uiso 1 1 d .
C18 C 0.194(5) 1.307(3) -0.372(2) 0.074(9) Uiso 1 1 d .
C19 C 0.208(3) 1.3672(19) -0.2866(16) 0.038(6) Uiso 1 1 d .
C20 C 0.050(3) 1.431(2) -0.2182(18) 0.037(6) Uiso 1 1 d .
C21 C -0.297(3) 1.6700(15) -0.0632(12) 0.013(4) Uiso 1 1 d .
C22 C -0.320(4) 1.745(2) 0.0228(19) 0.041(6) Uiso 1 1 d .
C23 C -0.326(3) 1.8622(17) 0.0236(16) 0.027(5) Uiso 1 1 d .
C24 C -0.309(3) 1.9211(19) -0.0673(16) 0.031(6) Uiso 1 1 d .
C25 C -0.300(4) 1.849(2) -0.157(2) 0.068(9) Uiso 1 1 d .
C26 C -0.283(3) 1.7331(18) -0.1527(17) 0.037(6) Uiso 1 1 d .
C28 C -0.326(3) 2.092(2) -0.1415(18) 0.037(6) Uiso 1 1 d .
C30 C 0.239(3) 0.8493(19) 0.3684(16) 0.035(6) Uiso 1 1 d .
C31 C 0.219(3) 0.8008(18) 0.2604(16) 0.029(5) Uiso 1 1 d .
C32 C 0.246(4) 0.674(2) 0.2612(14) 0.048(7) Uiso 1 1 d D
C33 C 0.265(3) 0.6059(15) 0.1733(16) 0.029(5) Uiso 1 1 d D
C34 C 0.264(3) 0.4859(16) 0.1773(15) 0.031(6) Uiso 1 1 d D
C35 C 0.268(3) 0.4251(16) 0.2642(12) 0.023(5) Uiso 1 1 d D
C36 C 0.249(2) 0.4892(12) 0.3527(12) 0.009(4) Uiso 1 1 d D
C37 C 0.248(3) 0.6108(15) 0.3491(15) 0.033(6) Uiso 1 1 d D
C39 C 0.578(3) 0.779(2) 0.3114(17) 0.037(6) Uiso 1 1 d .
C41 C 0.205(3) 0.8742(15) 0.1955(14) 0.031(6) Uiso 1 1 d D
C42 C 0.233(3) 0.9891(16) 0.2047(17) 0.044(7) Uiso 1 1 d D
C43 C 0.227(4) 1.071(2) 0.1324(15) 0.051(7) Uiso 1 1 d D
C44 C 0.193(3) 1.0508(17) 0.0388(15) 0.037(6) Uiso 1 1 d D
C45 C 0.136(4) 0.9421(17) 0.0302(18) 0.051(7) Uiso 1 1 d D
C46 C 0.153(4) 0.861(2) 0.1038(15) 0.061(8) Uiso 1 1 d D
C48 C 0.243(3) 1.2374(16) -0.0262(15) 0.019(5) Uiso 1 1 d .
C49 C 0.169(5) 1.091(3) -0.133(3) 0.085(10) Uiso 1 1 d .
C50 C 0.073(2) 0.9119(16) 0.4302(13) 0.018(5) Uiso 1 1 d D
C51 C -0.116(2) 0.9244(17) 0.4129(15) 0.028(5) Uiso 1 1 d D
C52 C -0.279(3) 0.982(2) 0.4798(14) 0.045(7) Uiso 1 1 d D
C53 C -0.256(2) 1.0348(16) 0.5649(13) 0.014(4) Uiso 1 1 d D
C54 C -0.071(2) 1.0286(14) 0.5839(13) 0.012(4) Uiso 1 1 d D
C55 C 0.091(3) 0.970(2) 0.5148(15) 0.055(8) Uiso 1 1 d D
C57 C 0.287(3) 0.2420(18) 0.3431(17) 0.026(5) Uiso 1 1 d .
C59 C 0.546(3) 0.6318(18) 0.5565(16) 0.065(6) Uiso 1 1 d D
C60 C 0.578(3) 0.734(2) 0.5958(19) 0.065(9) Uiso 1 1 d D
C61 C 0.424(3) 0.806(2) 0.6627(17) 0.073(7) Uiso 1 1 d D
C63 C 0.220(3) 0.6779(19) 0.6627(16) 0.074(7) Uiso 1 1 d D
C64 C 0.372(3) 0.6047(19) 0.5883(17) 0.047(7) Uiso 1 1 d D
C65 C 0.698(6) 0.561(4) 0.486(3) 0.127(16) Uiso 1 1 d .
C62 C 0.244(4) 0.784(3) 0.705(2) 0.081(10) Uiso 1 1 d D
H4 H -0.3210 1.3202 -0.0674 0.017 Uiso 1 1 calc R
H5 H -0.3132 1.1799 0.0683 0.020 Uiso 1 1 calc R
H7 H -0.1584 1.4320 0.2381 0.013 Uiso 1 1 calc R
H8 H -0.1475 1.5658 0.1083 0.008 Uiso 1 1 calc R
H13A H -0.0642 1.2436 0.3240 0.009 Uiso 1 1 d R
H13B H -0.2572 1.1865 0.3851 0.009 Uiso 1 1 d R
H13C H -0.3062 1.3369 0.3519 0.009 Uiso 1 1 d R
H14A H -0.4143 1.1157 0.1890 0.073 Uiso 1 1 d R
H14B H -0.3027 1.0629 0.2877 0.073 Uiso 1 1 d R
H14C H -0.1600 1.0469 0.1673 0.073 Uiso 1 1 d R
H16 H -0.2963 1.3873 -0.3342 0.023 Uiso 1 1 calc R
H17 H -0.0054 1.2643 -0.4403 0.084 Uiso 1 1 calc R
H18 H 0.3189 1.2613 -0.4251 0.089 Uiso 1 1 calc R
H19 H 0.3504 1.3622 -0.2748 0.046 Uiso 1 1 calc R
H20 H 0.0712 1.4788 -0.1584 0.044 Uiso 1 1 calc R
H22 H -0.3318 1.7050 0.0913 0.050 Uiso 1 1 calc R
H23 H -0.3440 1.9105 0.0907 0.033 Uiso 1 1 calc R
H25 H -0.3066 1.8907 -0.2246 0.082 Uiso 1 1 calc R
H26 H -0.2579 1.6827 -0.2196 0.044 Uiso 1 1 calc R
H33 H 0.2809 0.6465 0.1049 0.035 Uiso 1 1 calc R
H34 H 0.2597 0.4394 0.1129 0.038 Uiso 1 1 calc R
H36 H 0.2359 0.4469 0.4204 0.010 Uiso 1 1 calc R
H37 H 0.2483 0.6572 0.4142 0.040 Uiso 1 1 calc R
H42 H 0.2606 1.0146 0.2722 0.052 Uiso 1 1 calc R
H43 H 0.2505 1.1546 0.1483 0.061 Uiso 1 1 calc R
H45 H 0.0806 0.9244 -0.0314 0.061 Uiso 1 1 calc R
H46 H 0.1238 0.7780 0.0898 0.073 Uiso 1 1 calc R
H48A H 0.1182 1.3003 0.0193 0.023 Uiso 1 1 d R
H48B H 0.2754 1.2725 -0.0977 0.023 Uiso 1 1 d R
H48C H 0.3679 1.2238 0.0073 0.023 Uiso 1 1 d R
H49A H 0.3040 1.0784 -0.1867 0.102 Uiso 1 1 d R
H49B H 0.0624 1.1699 -0.1481 0.102 Uiso 1 1 d R
H49C H 0.1136 1.0138 -0.1352 0.102 Uiso 1 1 d R
H51 H -0.1314 0.8881 0.3462 0.034 Uiso 1 1 calc R
H52 H -0.4208 0.9867 0.4678 0.054 Uiso 1 1 calc R
H53 H -0.3833 1.0810 0.6168 0.017 Uiso 1 1 calc R
H54 H -0.0569 1.0680 0.6495 0.015 Uiso 1 1 calc R
H55 H 0.2327 0.9685 0.5254 0.065 Uiso 1 1 calc R
H60 H 0.7145 0.7544 0.5751 0.078 Uiso 1 1 calc R
H61 H 0.4448 0.8878 0.6851 0.088 Uiso 1 1 calc R
H63 H 0.0882 0.6532 0.6869 0.088 Uiso 1 1 calc R
H64 H 0.3485 0.5278 0.5573 0.057 Uiso 1 1 calc R
H65A H 0.7422 0.4670 0.5004 0.153 Uiso 1 1 d R
H65B H 0.8141 0.6013 0.4921 0.153 Uiso 1 1 d R
H65C H 0.6691 0.5707 0.4134 0.153 Uiso 1 1 d R
H62 H 0.1379 0.8394 0.7616 0.097 Uiso 1 1 calc R

loop_
_atom_type_symbol
_atom_type_description
_atom_type_scat_dispersion_real
_atom_type_scat_dispersion_imag
_atom_type_scat_source
C C 0.0033 0.0016 'International Tables Vol C Tables 4.2.6.8 and 6.1.1.4'
H H 0.0000 0.0000 'International Tables Vol C Tables 4.2.6.8 and 6.1.1.4'
N N 0.0061 0.0033 'International Tables Vol C Tables 4.2.6.8 and 6.1.1.4'

loop_
_diffrn_radiation_wavelength
0.71073

loop_
_geom_angle_atom_site_label_1
_geom_angle_atom_site_label_2
_geom_angle_atom_site_label_3
_geom_angle
C1 N9 C10 115.4(18)
C6 N12 C13 123.0(17)
C6 N12 C14 123(2)
C13 N12 C14 113.2(17)
C28 N27 C24 116.0(19)
C30 N38 C39 125(2)
C44 N47 C48 119.6(16)
C44 N47 C49 120.6(19)
C48 N47 C49 119.2(19)
C57 N56 C35 121.8(19)
N9 C1 C2 124.4(18)
N9 C1 C15 115.7(17)
C2 C1 C15 119.6(16)
C21 C2 C1 121.1(18)
C21 C2 C3 125.8(18)
C1 C2 C3 113.1(16)
C8 C3 C4 120.6(16)
C8 C3 C2 123.1(14)
C4 C3 C2 116.2(15)
C5 C4 C3 119.2(16)
C4 C5 C6 117.6(15)
N12 C6 C7 125.7(19)
N12 C6 C5 113.4(17)
C7 C6 C5 120.7(18)
C8 C7 C6 124.1(17)
C7 C8 C3 117.1(14)
N11 C10 N9 165(2)
C20 C15 C16 116(2)
C20 C15 C1 121(2)
C16 C15 C1 122.9(18)
C17 C16 C15 120(2)
C18 C17 C16 125(3)
C17 C18 C19 115(3)
C20 C19 C18 124(2)
C19 C20 C15 120(2)
C2 C21 C22 128.4(18)
C2 C21 C26 118.4(18)
C22 C21 C26 113.1(17)
C23 C22 C21 126(2)
C22 C23 C24 119(2)
N27 C24 C23 116.2(19)
N27 C24 C25 127(2)
C23 C24 C25 117(2)
C26 C25 C24 120(3)
C25 C26 C21 125(2)
N27 C28 N29 170(3)
N38 C30 C50 127(2)
N38 C30 C31 113.9(19)
C50 C30 C31 117.7(17)
C41 C31 C32 134(2)
C41 C31 C30 117.2(18)
C32 C31 C30 108.7(18)
C37 C32 C33 117(2)
C37 C32 C31 122.2(18)
C33 C32 C31 120.6(18)
C34 C33 C32 120(2)
C33 C34 C35 122(2)
N56 C35 C34 118.9(17)
N56 C35 C36 121.4(16)
C34 C35 C36 119.7(17)
C35 C36 C37 118.4(16)
C36 C37 C32 122.5(19)
N40 C39 N38 165(2)
C31 C41 C42 123.3(19)
C31 C41 C46 127.4(18)
C42 C41 C46 109.3(19)
C43 C42 C41 125(2)
C42 C43 C44 125(2)
N47 C44 C43 126.7(17)
N47 C44 C45 120.1(18)
C43 C44 C45 113(2)
C46 C45 C44 119(2)
C45 C46 C41 128(2)
C30 C50 C51 123.4(17)
C30 C50 C55 118.0(17)
C51 C50 C55 118.6(18)
C52 C51 C50 121.3(19)
C51 C52 C53 119(2)
C52 C53 C54 122.1(17)
C55 C54 C53 117.9(18)
C54 C55 C50 121(2)
N58 C57 N56 174(2)
C64 C59 C65 123(2)
C64 C59 C60 120.1(19)
C65 C59 C60 117(2)
C61 C60 C59 117(2)
C60 C61 C62 128(2)
C62 C63 C64 121(2)
C59 C64 C63 121.3(19)
C61 C62 C63 112(2)
C5 C4 H4 120.4
C3 C4 H4 120.4
C4 C5 H5 121.2
C6 C5 H5 121.2
C8 C7 H7 117.9
C6 C7 H7 117.9
C7 C8 H8 121.4
C3 C8 H8 121.5
N12 C13 H13A 110.3
N12 C13 H13B 115.4
H13A C13 H13B 109.5
N12 C13 H13C 102.4
H13A C13 H13C 109.5
H13B C13 H13C 109.5
N12 C14 H14A 107.7
N12 C14 H14B 108.7
H14A C14 H14B 109.5
N12 C14 H14C 112.0
H14A C14 H14C 109.5
H14B C14 H14C 109.5
C17 C16 H16 120.2
C15 C16 H16 120.2
C18 C17 H17 117.3
C16 C17 H17 117.3
C17 C18 H18 122.6
C19 C18 H18 122.6
C20 C19 H19 118.0
C18 C19 H19 118.0
C19 C20 H20 120.0
C15 C20 H20 120.0
C23 C22 H22 117.1
C21 C22 H22 117.1
C22 C23 H23 120.4
C24 C23 H23 120.4
C26 C25 H25 120.0
C24 C25 H25 120.0
C25 C26 H26 117.7
C21 C26 H26 117.7
C34 C33 H33 120.1
C32 C33 H33 120.1
C33 C34 H34 119.1
C35 C34 H34 119.1
C35 C36 H36 120.8
C37 C36 H36 120.8
C36 C37 H37 118.8
C32 C37 H37 118.7
C43 C42 H42 117.6
C41 C42 H42 117.6
C42 C43 H43 117.7
C44 C43 H43 117.7
C46 C45 H45 120.4
C44 C45 H45 120.4
C45 C46 H46 115.9
C41 C46 H46 115.9
N47 C48 H48A 108.2
N47 C48 H48B 108.9
H48A C48 H48B 109.5
N47 C48 H48C 111.3
H48A C48 H48C 109.5
H48B C48 H48C 109.5
N47 C49 H49A 111.1
N47 C49 H49B 100.5
H49A C49 H49B 109.5
N47 C49 H49C 116.4
H49A C49 H49C 109.5
H49B C49 H49C 109.5
C52 C51 H51 119.4
C50 C51 H51 119.4
C51 C52 H52 120.7
C53 C52 H52 120.7
C52 C53 H53 118.9
C54 C53 H53 118.9
C55 C54 H54 121.0
C53 C54 H54 121.0
C54 C55 H55 119.4
C50 C55 H55 119.4
C61 C60 H60 121.6
C59 C60 H60 121.6
C60 C61 H61 115.9
C62 C61 H61 115.9
C62 C63 H63 119.4
C64 C63 H63 119.4
C59 C64 H64 119.3
C63 C64 H64 119.3
C59 C65 H65A 115.7
C59 C65 H65B 100.1
H65A C65 H65B 109.5
C59 C65 H65C 112.1
H65A C65 H65C 109.5
H65B C65 H65C 109.5
C61 C62 H62 123.9
C63 C62 H62 123.9

loop_
_geom_bond_atom_site_label_1
_geom_bond_atom_site_label_2
_geom_bond_distance
N9 C1 1.33(2)
N9 C10 1.34(3)
N11 C10 1.16(3)
N12 C6 1.30(3)
N12 C13 1.46(2)
N12 C14 1.52(3)
N27 C28 1.29(3)
N27 C24 1.33(3)
N29 C28 1.30(3)
N38 C30 1.30(3)
N38 C39 1.34(3)
N40 C39 1.18(3)
N47 C44 1.38(3)
N47 C48 1.42(2)
N47 C49 1.46(4)
N56 C57 1.36(3)
N56 C35 1.36(2)
N58 C57 1.05(2)
C1 C2 1.41(3)
C1 C15 1.46(3)
C2 C21 1.38(3)
C2 C3 1.57(3)
C3 C8 1.44(2)
C3 C4 1.45(2)
C4 C5 1.40(2)
C5 C6 1.44(2)
C6 C7 1.39(2)
C7 C8 1.33(2)
C15 C20 1.43(3)
C15 C16 1.44(3)
C16 C17 1.39(3)
C17 C18 1.33(3)
C18 C19 1.42(3)
C19 C20 1.37(3)
C21 C22 1.44(3)
C21 C26 1.44(2)
C22 C23 1.34(3)
C23 C24 1.44(3)
C24 C25 1.49(3)
C25 C26 1.32(3)
C30 C50 1.35(3)
C30 C31 1.66(3)
C31 C41 1.24(3)
C31 C32 1.43(3)
C32 C37 1.424(18)
C32 C33 1.422(17)
C33 C34 1.395(17)
C34 C35 1.399(17)
C35 C36 1.408(16)
C36 C37 1.407(16)
C41 C42 1.410(17)
C41 C46 1.427(17)
C42 C43 1.380(17)
C43 C44 1.410(18)
C44 C45 1.440(17)
C45 C46 1.394(18)
C50 C51 1.408(17)
C50 C55 1.409(17)
C51 C52 1.360(17)
C52 C53 1.397(17)
C53 C54 1.404(16)
C54 C55 1.375(17)
C59 C64 1.363(16)
C59 C65 1.39(4)
C59 C60 1.398(17)
C60 C61 1.376(17)
C61 C62 1.404(18)
C63 C62 1.430(18)
C63 C64 1.431(17)
C4 H4 1.0600
C5 H5 1.0600
C7 H7 1.0600
C8 H8 1.0600
C13 H13A 1.0800
C13 H13B 1.0800
C13 H13C 1.0800
C14 H14A 1.0800
C14 H14B 1.0800
C14 H14C 1.0800
C16 H16 1.0600
C17 H17 1.0600
C18 H18 1.0600
C19 H19 1.0600
C20 H20 1.0600
C22 H22 1.0600
C23 H23 1.0600
C25 H25 1.0600
C26 H26 1.0600
C33 H33 1.0600
C34 H34 1.0600
C36 H36 1.0600
C37 H37 1.0600
C42 H42 1.0600
C43 H43 1.0600
C45 H45 1.0600
C46 H46 1.0600
C48 H48A 1.0800
C48 H48B 1.0800
C48 H48C 1.0800
C49 H49A 1.0800
C49 H49B 1.0800
C49 H49C 1.0800
C51 H51 1.0600
C52 H52 1.0600
C53 H53 1.0600
C54 H54 1.0600
C55 H55 1.0600
C60 H60 1.0600
C61 H61 1.0600
C63 H63 1.0600
C64 H64 1.0600
C65 H65A 1.0800
C65 H65B 1.0800
C65 H65C 1.0800
C62 H62 1.0600

loop_
_geom_torsion_atom_site_label_1
_geom_torsion_atom_site_label_2
_geom_torsion_atom_site_label_3
_geom_torsion_atom_site_label_4
_geom_torsion
C10 N9 C1 C2 -10(3)
C10 N9 C1 C15 176.0(17)
N9 C1 C2 C21 -78(3)
C15 C1 C2 C21 95(2)
N9 C1 C2 C3 100(2)
C15 C1 C2 C3 -87(2)
C21 C2 C3 C8 -15(3)
C1 C2 C3 C8 167.6(17)
C21 C2 C3 C4 169.1(18)
C1 C2 C3 C4 -9(2)
C8 C3 C4 C5 9(3)
C2 C3 C4 C5 -174.7(17)
C3 C4 C5 C6 -2(3)
C13 N12 C6 C7 -4(3)
C14 N12 C6 C7 -173.3(19)
C13 N12 C6 C5 -179.9(17)
C14 N12 C6 C5 11(3)
C4 C5 C6 N12 173.0(18)
C4 C5 C6 C7 -3(3)
N12 C6 C7 C8 -174(2)
C5 C6 C7 C8 1(3)
C6 C7 C8 C3 5(3)
C4 C3 C8 C7 -10(3)
C2 C3 C8 C7 173.5(17)
C1 N9 C10 N11 139(8)
N9 C1 C15 C20 171(2)
C2 C1 C15 C20 -3(3)
N9 C1 C15 C16 -5(3)
C2 C1 C15 C16 -179(2)
C20 C15 C16 C17 9(3)
C1 C15 C16 C17 -175(2)
C15 C16 C17 C18 -8(4)
C16 C17 C18 C19 4(4)
C17 C18 C19 C20 -2(4)
C18 C19 C20 C15 4(4)
C16 C15 C20 C19 -7(3)
C1 C15 C20 C19 177(2)
C1 C2 C21 C22 164(2)
C3 C2 C21 C22 -13(3)
C1 C2 C21 C26 -15(3)
C3 C2 C21 C26 167.2(19)
C2 C21 C22 C23 -180(2)
C26 C21 C22 C23 -1(3)
C21 C22 C23 C24 0(4)
C28 N27 C24 C23 -173.1(19)
C28 N27 C24 C25 0(3)
C22 C23 C24 N27 179(2)
C22 C23 C24 C25 5(3)
N27 C24 C25 C26 178(2)
C23 C24 C25 C26 -8(4)
C24 C25 C26 C21 8(4)
C2 C21 C26 C25 176(2)
C22 C21 C26 C25 -4(3)
C24 N27 C28 N29 144(13)
C39 N38 C30 C50 -180(2)
C39 N38 C30 C31 -13(3)
N38 C30 C31 C41 -88(3)
C50 C30 C31 C41 80(3)
N38 C30 C31 C32 86(2)
C50 C30 C31 C32 -107(2)
C41 C31 C32 C37 -177(3)
C30 C31 C32 C37 11(3)
C41 C31 C32 C33 1(4)
C30 C31 C32 C33 -171(2)
C37 C32 C33 C34 7(3)
C31 C32 C33 C34 -171(2)
C32 C33 C34 C35 -8(3)
C57 N56 C35 C34 179(2)
C57 N56 C35 C36 -5(3)
C33 C34 C35 N56 -176(2)
C33 C34 C35 C36 8(3)
N56 C35 C36 C37 176.9(18)
C34 C35 C36 C37 -7(3)
C35 C36 C37 C32 6(3)
C33 C32 C37 C36 -6(3)
C31 C32 C37 C36 172(2)
C30 N38 C39 N40 125(9)
C32 C31 C41 C42 -162(2)
C30 C31 C41 C42 9(3)
C32 C31 C41 C46 20(5)
C30 C31 C41 C46 -168(2)
C31 C41 C42 C43 177(3)
C46 C41 C42 C43 -5(3)
C41 C42 C43 C44 0(4)
C48 N47 C44 C43 5(3)
C49 N47 C44 C43 175(3)
C48 N47 C44 C45 177.8(18)
C49 N47 C44 C45 -12(3)
C42 C43 C44 N47 -178(2)
C42 C43 C44 C45 9(4)
N47 C44 C45 C46 175(2)
C43 C44 C45 C46 -11(3)
C44 C45 C46 C41 7(4)
C31 C41 C46 C45 180(3)
C42 C41 C46 C45 2(4)
N38 C30 C50 C51 174(2)
C31 C30 C50 C51 8(3)
N38 C30 C50 C55 -4(3)
C31 C30 C50 C55 -169.8(19)
C30 C50 C51 C52 176(2)
C55 C50 C51 C52 -6(3)
C50 C51 C52 C53 3(3)
C51 C52 C53 C54 -1(3)
C52 C53 C54 C55 1(3)
C53 C54 C55 C50 -4(3)
C30 C50 C55 C54 -176(2)
C51 C50 C55 C54 6(3)
C35 N56 C57 N58 18E1(3)
C64 C59 C60 C61 -3(4)
C65 C59 C60 C61 178(3)
C59 C60 C61 C62 7(4)
C65 C59 C64 C63 178(3)
C60 C59 C64 C63 -1(4)
C62 C63 C64 C59 1(4)
C60 C61 C62 C63 -7(4)
C64 C63 C62 C61 2(4)
